data_8101500
loop_
_publ_author_name
'Basu Baul, S.'
'Basu Baul, T. S.'
'Tiekink, E. R. T.'

_publ_section_title
;
Crystal structure of dichlorodimethyl[N-(2-pyridylmethylene)-4-toluidine]
tin, C15H18Cl2N2Sn
;
_journal_issue 2
_journal_name_full 'Zeitschrift f\"ur Kristallographie - New Crystal Structures'
_journal_page_first 209
_journal_page_last 210
_journal_volume 214
_journal_year 1999
_chemical_formula_moiety 'C15 H18 Cl2 N2 Sn '
_chemical_formula_sum 'C15 H18 Cl2 N2 Sn'
_chemical_formula_weight 415.92
_space_group_IT_number 14
_symmetry_cell_setting monoclinic
_symmetry_space_group_name_Hall '-P 2ybc'
_symmetry_space_group_name_H-M 'P 1 21/c 1'
_cell_angle_alpha 90
_cell_angle_beta 110.600(7)
_cell_angle_gamma 90
_cell_formula_units_Z 4
_cell_length_a 16.851(2)
_cell_length_b 6.892(2)
_cell_length_c 16.098(2)
_cell_measurement_temperature 293
_cell_volume 1750.1(4)
_diffrn_ambient_temperature 293
_exptl_crystal_density_diffrn 1.578
_refine_ls_R_factor_obs 0.0326
_refine_ls_wR_factor_obs 0.0327
_cod_original_sg_symbol_H-M 'P 21/c'
_cod_original_formula_sum 'C15 H18 Cl2 N2 Sn '
_cod_database_code 8101500

loop_
_symmetry_equiv_pos_as_xyz
'  +x,  +y,  +z'
'  -x,1/2+y,1/2-z'
'  -x,  -y,  -z'
'  +x,1/2-y,1/2+z'

loop_
_atom_site_aniso_label
_atom_site_aniso_U_11
_atom_site_aniso_U_22
_atom_site_aniso_U_33
_atom_site_aniso_U_12
_atom_site_aniso_U_13
_atom_site_aniso_U_23
Sn 0.0364(2) 0.0360(2) 0.0354(2) -0.0039(2) 0.0128(2) 0.0015(2)
Cl(1) 0.062(1) 0.075(1) 0.0528(10) 0.014(1) 0.0210(9) -0.0104(10)
Cl(2) 0.064(1) 0.092(2) 0.0487(9) 0.016(1) 0.0099(9) 0.021(1)
N(1) 0.037(3) 0.035(3) 0.045(3) -0.004(3) 0.016(2) 0.004(3)
N(2) 0.036(3) 0.044(4) 0.041(3) 0.005(3) 0.016(2) 0.004(3)
C(1) 0.050(4) 0.041(4) 0.053(4) 0.002(4) 0.016(3) 0.009(3)
C(2) 0.043(4) 0.034(4) 0.073(5) 0.002(3) 0.017(4) 0.001(4)
C(3) 0.050(4) 0.039(4) 0.075(5) -0.008(4) 0.034(4) -0.017(4)
C(4) 0.044(4) 0.051(5) 0.052(4) -0.006(4) 0.021(3) -0.018(4)
C(5) 0.043(4) 0.031(4) 0.044(3) -0.004(3) 0.017(3) -0.005(3)
C(6) 0.041(4) 0.044(4) 0.041(3) 0.005(4) 0.013(3) 0.003(4)
C(7) 0.038(4) 0.039(4) 0.032(3) -0.001(3) 0.005(3) 0.004(3)
C(8) 0.047(4) 0.066(5) 0.048(4) 0.009(4) 0.022(3) 0.011(4)
C(9) 0.044(4) 0.083(7) 0.055(4) 0.011(4) 0.020(4) 0.013(4)
C(10') 0.070(6) 0.070(7) 0.095(6) 0.018(5) 0.015(5) 0.022(6)
C(10) 0.045(4) 0.052(5) 0.052(4) 0.003(4) 0.003(3) -0.001(4)
C(11) 0.053(4) 0.040(5) 0.064(4) -0.005(4) 0.019(4) 0.014(4)
C(12) 0.037(4) 0.047(5) 0.060(4) -0.006(4) 0.019(3) 0.007(4)
C(21) 0.064(5) 0.061(6) 0.071(5) -0.021(5) 0.028(4) -0.006(5)
C(31) 0.054(4) 0.051(5) 0.067(4) -0.016(4) 0.030(4) 0.007(4)

loop_
_atom_site_label
_atom_site_fract_x
_atom_site_fract_y
_atom_site_fract_z
_atom_site_U_iso_or_equiv
_atom_site_thermal_displace_type
_atom_site_calc_flag
_atom_site_calc_attached_atom
_atom_site_occupancy
Sn 0.28607(3) -0.30988(6) 0.12793(3) 0.0359(1) Uani ? ? 1
Cl(1) 0.1939(1) -0.1038(3) 0.1847(1) 0.0631(6) Uani ? ? 1
Cl(2) 0.3780(1) -0.4570(3) 0.2710(1) 0.0709(6) Uani ? ? 1
N(1) 0.3617(3) -0.4881(8) 0.0475(3) 0.038(2) Uani ? ? 1
N(2) 0.2348(3) -0.2241(8) -0.0322(3) 0.040(2) Uani ? ? 1
C(1) 0.4223(4) -0.620(1) 0.0831(4) 0.049(2) Uani ? ? 1
C(2) 0.4578(4) -0.728(1) 0.0332(5) 0.051(2) Uani ? ? 1
C(3) 0.4288(4) -0.707(1) -0.0561(5) 0.051(2) Uani ? ? 1
C(4) 0.3654(4) -0.570(1) -0.0944(4) 0.048(2) Uani ? ? 1
C(5) 0.3335(4) -0.4671(10) -0.0411(4) 0.039(2) Uani ? ? 1
C(6) 0.2690(4) -0.315(1) -0.0786(4) 0.042(2) Uani ? ? 1
C(7) 0.1800(4) -0.0623(10) -0.0703(4) 0.038(2) Uani ? ? 1
C(8) 0.1087(4) -0.035(1) -0.0486(4) 0.052(2) Uani ? ? 1
C(9) 0.0561(4) 0.120(1) -0.0841(5) 0.060(3) Uani ? ? 1
C(10') 0.0167(5) 0.423(1) -0.1768(6) 0.082(3) Uani ? ? 1
C(10) 0.0732(4) 0.253(1) -0.1396(4) 0.053(2) Uani ? ? 1
C(11) 0.1456(4) 0.220(1) -0.1610(5) 0.053(2) Uani ? ? 1
C(12) 0.1980(4) 0.065(1) -0.1265(4) 0.048(2) Uani ? ? 1
C(21) 0.3708(5) -0.079(1) 0.1408(5) 0.065(3) Uani ? ? 1
C(31) 0.1982(4) -0.541(1) 0.0949(4) 0.055(2) Uani ? ? 1
H(1) 0.4421 -0.6401 0.1468 0.0583 Uiso ? ? 1
H(2) 0.5033 -0.8180 0.0619 0.0613 Uiso ? ? 1
H(3) 0.4516 -0.7849 -0.0925 0.0615 Uiso ? ? 1
H(4) 0.3444 -0.5482 -0.1580 0.0573 Uiso ? ? 1
H(6) 0.2524 -0.2846 -0.1412 0.0508 Uiso ? ? 1
H(8) 0.0956 -0.1246 -0.0087 0.0625 Uiso ? ? 1
H(9) 0.0053 0.1369 -0.0696 0.0723 Uiso ? ? 1
H(10a) -0.0063 0.4141 -0.2410 0.0986 Uiso ? ? 1
H(10b) 0.0491 0.5425 -0.1597 0.0986 Uiso ? ? 1
H(10c) -0.0294 0.4241 -0.1539 0.0986 Uiso ? ? 1
H(11) 0.1591 0.3087 -0.2010 0.0634 Uiso ? ? 1
H(12) 0.2481 0.0461 -0.1420 0.0572 Uiso ? ? 1
H(21a) 0.4057 -0.1054 0.1054 0.0777 Uiso ? ? 1
H(21b) 0.3391 0.0397 0.1205 0.0777 Uiso ? ? 1
H(21c) 0.4066 -0.0654 0.2026 0.0777 Uiso ? ? 1
H(31a) 0.2271 -0.6608 0.1192 0.0658 Uiso ? ? 1
H(31b) 0.1729 -0.5516 0.0309 0.0658 Uiso ? ? 1
H(31c) 0.1542 -0.5159 0.1195 0.0658 Uiso ? ? 1

loop_
_geom_bond_atom_site_label_1
_geom_bond_atom_site_label_2
_geom_bond_distance
_geom_bond_site_symmetry_1
_geom_bond_site_symmetry_2
_geom_bond_publ_flag
Sn Cl(1) 2.503(2) ? ? yes
Sn Cl(2) 2.495(2) ? ? yes
Sn N(1) 2.444(5) ? ? yes
Sn N(2) 2.484(5) ? ? yes
Sn C(21) 2.097(7) ? ? yes
Sn C(31) 2.110(7) ? ? yes
N(1) C(1) 1.334(8) ? ? yes
N(1) C(5) 1.344(7) ? ? yes
N(2) C(6) 1.261(7) ? ? yes
N(2) C(7) 1.440(7) ? ? yes
C(1) C(2) 1.376(9) ? ? yes
C(2) C(3) 1.353(9) ? ? yes
C(3) C(4) 1.396(9) ? ? yes
C(4) C(5) 1.360(8) ? ? yes
C(5) C(6) 1.475(8) ? ? yes
C(7) C(8) 1.378(8) ? ? yes
C(7) C(12) 1.370(8) ? ? yes
C(8) C(9) 1.381(10) ? ? yes
C(9) C(10) 1.378(10) ? ? yes
C(10') C(10) 1.498(10) ? ? yes
C(10) C(11) 1.398(9) ? ? yes
C(11) C(12) 1.372(9) ? ? yes
